data_7117104
loop_
_publ_author_name
'Baddigam Kiran Reddy'
'Santosh C. Gadekar'
'Venkataramanarao G. Anand'

_publ_section_title
;
 Non-covalent composites of antiaromatic isophlorin-fullerene
;
_journal_name_full Chem.Commun.
_journal_page_first 8276
_journal_paper_doi 10.1039/C5cc00771B
_journal_volume 51
_journal_year 2015
_chemical_formula_moiety 'C60, 0.5(C44 H18 F10 O4)'
_chemical_formula_sum 'C82 H9 F5 O2'
_chemical_formula_weight 1120.89
_chemical_name_common isophlorin-fullerene
_chemical_name_systematic
;
 ?
;
_space_group_crystal_system monoclinic
_space_group_IT_number 15
_space_group_name_Hall '-C 2yc'
_space_group_name_H-M_alt 'C 1 2/c 1'
_symmetry_space_group_name_Hall '-C 2yc'
_symmetry_space_group_name_H-M 'C 1 2/c 1'
_atom_sites_solution_hydrogens geom
_audit_creation_method SHELXL-2013
_audit_update_record
;
2015-03-13 deposited with the CCDC.
2015-04-06 downloaded from the CCDC.
;
_cell_angle_alpha 90
_cell_angle_beta 97.746(8)
_cell_angle_gamma 90
_cell_formula_units_Z 8
_cell_length_a 26.962(7)
_cell_length_b 13.616(3)
_cell_length_c 24.071(5)
_cell_measurement_reflns_used 6051
_cell_measurement_temperature 100(2)
_cell_measurement_theta_max 22.35
_cell_measurement_theta_min 2.32
_cell_volume 8756(3)
_computing_cell_refinement 'Bruker SAINT'
_computing_data_collection 'Bruker APEX2'
_computing_data_reduction 'Bruker SAINT'
_computing_molecular_graphics 'Bruker SHELXTL'
_computing_publication_material 'Bruker SHELXTL'
_computing_structure_refinement 'SHELXL-2013 (Sheldrick 2013)'
_computing_structure_solution 'SHELXS-97 (Sheldrick 2008)'
_diffrn_ambient_temperature 100(2)
_diffrn_measured_fraction_theta_full 1.000
_diffrn_measured_fraction_theta_max 0.991
_diffrn_measurement_device_type 'Bruker APEX-II CCD'
_diffrn_measurement_method '\f and \w scans'
_diffrn_radiation_type MoK\a
_diffrn_radiation_wavelength 0.71073
_diffrn_reflns_av_R_equivalents 0.1153
_diffrn_reflns_av_unetI/netI 0.0847
_diffrn_reflns_Laue_measured_fraction_full 1.000
_diffrn_reflns_Laue_measured_fraction_max 0.991
_diffrn_reflns_limit_h_max 36
_diffrn_reflns_limit_h_min -33
_diffrn_reflns_limit_k_max 18
_diffrn_reflns_limit_k_min -18
_diffrn_reflns_limit_l_max 21
_diffrn_reflns_limit_l_min -32
_diffrn_reflns_number 77663
_diffrn_reflns_point_group_measured_fraction_full 1.000
_diffrn_reflns_point_group_measured_fraction_max 0.991
_diffrn_reflns_theta_full 25.242
_diffrn_reflns_theta_max 28.450
_diffrn_reflns_theta_min 1.524
_exptl_absorpt_coefficient_mu 0.116
_exptl_absorpt_correction_T_max 0.995
_exptl_absorpt_correction_T_min 0.987
_exptl_absorpt_correction_type multi-scan
_exptl_absorpt_process_details 'multi-scan absorption correction'
_exptl_crystal_colour black
_exptl_crystal_density_diffrn 1.701
_exptl_crystal_description block
_exptl_crystal_F_000 4496.0
_exptl_crystal_size_max 0.110
_exptl_crystal_size_mid 0.110
_exptl_crystal_size_min 0.040
_refine_diff_density_max 0.458
_refine_diff_density_min -0.297
_refine_diff_density_rms 0.065
_refine_ls_extinction_coef .
_refine_ls_extinction_method none
_refine_ls_goodness_of_fit_ref 1.022
_refine_ls_hydrogen_treatment constr
_refine_ls_matrix_type full
_refine_ls_number_parameters 802
_refine_ls_number_reflns 10939
_refine_ls_number_restraints 0
_refine_ls_restrained_S_all 1.022
_refine_ls_R_factor_all 0.1431
_refine_ls_R_factor_gt 0.0610
_refine_ls_shift/su_max 0.003
_refine_ls_shift/su_mean 0.001
_refine_ls_structure_factor_coef Fsqd
_refine_ls_weighting_details 'w=1/[\s^2^(Fo^2^)+(0.1000P)^2^] where P=(Fo^2^+2Fc^2^)/3'
_refine_ls_weighting_scheme calc
_refine_ls_wR_factor_gt 0.1514
_refine_ls_wR_factor_ref 0.1919
_reflns_Friedel_coverage 0.000
_reflns_Friedel_fraction_full .
_reflns_Friedel_fraction_max .
_reflns_number_gt 5754
_reflns_number_total 10939
_reflns_threshold_expression 'I > 2\s(I)'
_cod_data_source_file c5cc00771b2.cif
_cod_data_source_block 4.(C60).2
_cod_database_code 7117104
_shelx_space_group_comment
;
The symmetry employed for this shelxl refinement is uniquely defined
by the following loop, which should always be used as a source of
symmetry information in preference to the above space-group names.
They are only intended as comments.
;
_shelxl_version_number 2013-4

loop_
_space_group_symop_operation_xyz
'x, y, z'
'-x, y, -z+1/2'
'x+1/2, y+1/2, z'
'-x+1/2, y+1/2, -z+1/2'
'-x, -y, -z'
'x, -y, z-1/2'
'-x+1/2, -y+1/2, -z'
'x+1/2, -y+1/2, z-1/2'

loop_
_atom_site_label
_atom_site_type_symbol
_atom_site_fract_x
_atom_site_fract_y
_atom_site_fract_z
_atom_site_U_iso_or_equiv
_atom_site_adp_type
_atom_site_occupancy
_atom_site_site_symmetry_order
_atom_site_calc_flag
_atom_site_refinement_flags_posn
_atom_site_refinement_flags_adp
_atom_site_refinement_flags_occupancy
_atom_site_disorder_assembly
_atom_site_disorder_group
F5 F 0.32206(6) 0.82079(10) 0.41920(6) 0.0298(4) Uani 1 1 d . . . . .
F1 F 0.40620(6) 0.68184(11) 0.58508(6) 0.0325(4) Uani 1 1 d . . . . .
F4 F 0.24682(6) 0.69329(11) 0.42201(7) 0.0346(4) Uani 1 1 d . . . . .
F3 F 0.24891(6) 0.56392(11) 0.50735(7) 0.0363(4) Uani 1 1 d . . . . .
F2 F 0.32984(7) 0.55587(11) 0.58808(7) 0.0383(4) Uani 1 1 d . . . . .
O1 O 0.55606(6) 1.02387(11) 0.44917(7) 0.0186(4) Uani 1 1 d . . . . .
O4 O 0.47821(6) 0.87535(11) 0.45427(7) 0.0194(4) Uani 1 1 d . . . . .
C12 C 0.56979(10) 0.96101(17) 0.40880(10) 0.0190(5) Uani 1 1 d . . . . .
C10 C 0.50011(10) 0.83650(17) 0.40980(10) 0.0197(5) Uani 1 1 d . . . . .
C7 C 0.43898(9) 0.81415(17) 0.46213(11) 0.0201(5) Uani 1 1 d . . . . .
C15 C 0.59289(9) 1.09448(16) 0.45760(10) 0.0193(5) Uani 1 1 d . . . . .
C39 C 0.36646(10) 0.75645(17) 0.50240(11) 0.0215(6) Uani 1 1 d . . . . .
C11 C 0.54143(10) 0.87613(17) 0.39058(10) 0.0201(5) Uani 1 1 d . . . . .
C21 C 0.56166(10) 0.82052(18) 0.34486(11) 0.0234(6) Uani 1 1 d . . . . .
C6 C 0.40810(10) 0.82939(17) 0.50217(10) 0.0201(5) Uani 1 1 d . . . . .
C14 C 0.62866(10) 1.07650(18) 0.42322(11) 0.0239(6) Uani 1 1 d . . . . .
H14 H 0.6572 1.1137 0.4209 0.029 Uiso 1 1 calc R U . . .
C44 C 0.36701(10) 0.68701(18) 0.54448(11) 0.0244(6) Uani 1 1 d . . . . .
C40 C 0.32540(10) 0.75644(17) 0.46166(11) 0.0231(6) Uani 1 1 d . . . . .
C8 C 0.43654(10) 0.73669(18) 0.42250(11) 0.0241(6) Uani 1 1 d . . . . .
H8 H 0.4136 0.6853 0.4191 0.029 Uiso 1 1 calc R U . . .
C9 C 0.47343(10) 0.75098(17) 0.39055(11) 0.0233(6) Uani 1 1 d . . . . .
H9 H 0.4801 0.7114 0.3610 0.028 Uiso 1 1 calc R U . . .
C42 C 0.28724(10) 0.62509(18) 0.50556(12) 0.0271(6) Uani 1 1 d . . . . .
C13 C 0.61421(10) 0.99248(18) 0.39255(11) 0.0238(6) Uani 1 1 d . . . . .
H13 H 0.6314 0.9629 0.3660 0.029 Uiso 1 1 calc R U . . .
C41 C 0.28597(10) 0.69180(18) 0.46241(12) 0.0250(6) Uani 1 1 d . . . . .
C43 C 0.32793(11) 0.62216(18) 0.54690(11) 0.0275(6) Uani 1 1 d . . . . .
C26 C 0.55993(11) 0.8608(2) 0.29194(11) 0.0305(7) Uani 1 1 d . . . . .
H26 H 0.5456 0.9223 0.2846 0.037 Uiso 1 1 calc R U . . .
C22 C 0.58290(11) 0.72841(19) 0.35513(12) 0.0291(6) Uani 1 1 d . . . . .
H22 H 0.5842 0.7004 0.3905 0.035 Uiso 1 1 calc R U . . .
C24 C 0.60016(12) 0.7192(2) 0.26032(13) 0.0375(8) Uani 1 1 d . . . . .
H24 H 0.6129 0.6851 0.2319 0.045 Uiso 1 1 calc R U . . .
C23 C 0.60215(11) 0.6780(2) 0.31308(13) 0.0348(7) Uani 1 1 d . . . . .
H23 H 0.6164 0.6163 0.3202 0.042 Uiso 1 1 calc R U . . .
C25 C 0.57927(12) 0.8108(2) 0.24978(12) 0.0366(8) Uani 1 1 d . . . . .
H25 H 0.5782 0.8388 0.2144 0.044 Uiso 1 1 calc R U . . .
C45 C 0.61087(13) 0.9820(2) 0.61646(15) 0.0410(8) Uani 1 1 d . . . . .
C46 C 0.63986(14) 0.4772(2) 0.63970(14) 0.0414(8) Uani 1 1 d . . . . .
C47 C 0.62329(13) 0.9452(2) 0.56450(14) 0.0419(8) Uani 1 1 d . . . . .
C48 C 0.58825(13) 0.5004(2) 0.64574(15) 0.0448(9) Uani 1 1 d . . . . .
C49 C 0.67691(13) 0.4908(2) 0.68482(15) 0.0417(8) Uani 1 1 d . . . . .
C50 C 0.64746(14) 0.9942(2) 0.66136(15) 0.0438(8) Uani 1 1 d . . . . .
C51 C 0.69859(14) 0.9706(2) 0.65537(16) 0.0470(9) Uani 1 1 d . . . . .
C52 C 0.61617(15) 0.5486(2) 0.74226(14) 0.0452(9) Uani 1 1 d . . . . .
C53 C 0.56261(13) 0.9392(2) 0.62544(16) 0.0448(9) Uani 1 1 d . . . . .
C54 C 0.71062(13) 0.9369(2) 0.60586(16) 0.0463(9) Uani 1 1 d . . . . .
C55 C 0.67261(15) 0.9236(2) 0.55898(14) 0.0466(9) Uani 1 1 d . . . . .
C56 C 0.54692(13) 0.8782(2) 0.57870(16) 0.0481(9) Uani 1 1 d . . . . .
C57 C 0.55607(14) 0.9134(2) 0.67951(17) 0.0482(9) Uani 1 1 d . . . . .
C58 C 0.57738(13) 0.5350(2) 0.69672(16) 0.0461(9) Uani 1 1 d . . . . .
C59 C 0.52147(13) 0.7894(3) 0.58642(17) 0.0514(10) Uani 1 1 d . . . . .
C60 C 0.63931(17) 0.9649(2) 0.71721(16) 0.0536(10) Uani 1 1 d . . . . .
C61 C 0.66451(15) 0.5269(2) 0.73660(14) 0.0452(9) Uani 1 1 d . . . . .
C62 C 0.72464(13) 0.5339(2) 0.67572(16) 0.0487(9) Uani 1 1 d . . . . .
C63 C 0.51944(12) 0.6554(3) 0.64740(19) 0.0523(10) Uani 1 1 d . . . . .
C64 C 0.53080(13) 0.6199(2) 0.59447(17) 0.0540(10) Uani 1 1 d . . . . .
C65 C 0.73255(14) 0.5590(2) 0.62254(17) 0.0532(10) Uani 1 1 d . . . . .
C66 C 0.59407(15) 0.7978(3) 0.51210(13) 0.0499(9) Uani 1 1 d . . . . .
C67 C 0.54165(14) 0.6163(3) 0.69739(18) 0.0533(10) Uani 1 1 d . . . . .
C68 C 0.52979(14) 0.8207(3) 0.68768(19) 0.0557(10) Uani 1 1 d . . . . .
C69 C 0.51324(12) 0.7631(3) 0.64217(19) 0.0524(10) Uani 1 1 d . . . . .
C70 C 0.69444(17) 0.5470(2) 0.57603(16) 0.0542(10) Uani 1 1 d . . . . .
C71 C 0.55932(15) 0.6773(3) 0.74420(17) 0.0543(10) Uani 1 1 d . . . . .
C72 C 0.72990(15) 0.7960(3) 0.55843(17) 0.0566(10) Uani 1 1 d . . . . .
C73 C 0.55340(15) 0.7794(3) 0.73900(17) 0.0546(10) Uani 1 1 d . . . . .
C74 C 0.53292(14) 0.7029(3) 0.55675(17) 0.0543(10) Uani 1 1 d . . . . .
C75 C 0.59435(16) 0.9258(2) 0.72585(16) 0.0533(10) Uani 1 1 d . . . . .
C76 C 0.56513(15) 0.5428(2) 0.59324(17) 0.0535(10) Uani 1 1 d . . . . .
C77 C 0.68401(16) 0.8355(3) 0.52913(15) 0.0522(10) Uani 1 1 d . . . . .
C78 C 0.74679(14) 0.8565(3) 0.60488(18) 0.0550(10) Uani 1 1 d . . . . .
C79 C 0.64855(16) 0.5056(2) 0.58423(15) 0.0525(10) Uani 1 1 d . . . . .
C80 C 0.58316(15) 0.8798(2) 0.54085(14) 0.0498(9) Uani 1 1 d . . . . .
C81 C 0.72127(15) 0.9268(2) 0.70741(18) 0.0580(11) Uani 1 1 d . . . . .
C82 C 0.75919(14) 0.6523(3) 0.61439(19) 0.0584(11) Uani 1 1 d . . . . .
C83 C 0.60197(17) 0.5461(2) 0.55531(14) 0.0548(11) Uani 1 1 d . . . . .
C84 C 0.74101(14) 0.5959(2) 0.72293(17) 0.0528(10) Uani 1 1 d . . . . .
C85 C 0.73566(15) 0.6935(3) 0.56237(17) 0.0552(10) Uani 1 1 d . . . . .
C86 C 0.63675(18) 0.8033(3) 0.79039(14) 0.0570(11) Uani 1 1 d . . . . .
C87 C 0.56843(16) 0.7056(3) 0.51984(15) 0.0554(10) Uani 1 1 d . . . . .
C88 C 0.65153(17) 0.6683(3) 0.51069(14) 0.0555(10) Uani 1 1 d . . . . .
C89 C 0.59333(18) 0.8424(3) 0.76318(15) 0.0576(11) Uani 1 1 d . . . . .
C90 C 0.60442(17) 0.6377(3) 0.77251(15) 0.0544(10) Uani 1 1 d . . . . .
C91 C 0.70485(16) 0.5929(3) 0.76080(15) 0.0536(10) Uani 1 1 d . . . . .
C92 C 0.69602(18) 0.6300(3) 0.53862(16) 0.0599(11) Uani 1 1 d . . . . .
C93 C 0.64620(18) 0.7748(3) 0.50616(13) 0.0550(10) Uani 1 1 d . . . . .
C94 C 0.68465(17) 0.9235(2) 0.74526(16) 0.0568(11) Uani 1 1 d . . . . .
C95 C 0.69375(17) 0.6748(3) 0.78917(14) 0.0560(11) Uani 1 1 d . . . . .
C96 C 0.76837(13) 0.8169(3) 0.6550(2) 0.0596(11) Uani 1 1 d . . . . .
C97 C 0.76614(13) 0.6830(3) 0.71524(17) 0.0570(10) Uani 1 1 d . . . . .
C98 C 0.64215(19) 0.6978(3) 0.79496(14) 0.0580(11) Uani 1 1 d . . . . .
C99 C 0.75573(14) 0.8521(3) 0.70777(19) 0.0608(11) Uani 1 1 d . . . . .
C100 C 0.68421(18) 0.8453(3) 0.78136(15) 0.0618(11) Uani 1 1 d . . . . .
C101 C 0.71909(18) 0.7669(3) 0.78108(16) 0.0614(12) Uani 1 1 d . . . . .
C102 C 0.60421(18) 0.6269(3) 0.51930(14) 0.0589(11) Uani 1 1 d . . . . .
C103 C 0.75442(15) 0.7696(3) 0.74471(18) 0.0581(11) Uani 1 1 d . . . . .
C104 C 0.77471(13) 0.7096(3) 0.6597(2) 0.0588(10) Uani 1 1 d . . . . .

loop_
_atom_site_aniso_label
_atom_site_aniso_U_11
_atom_site_aniso_U_22
_atom_site_aniso_U_33
_atom_site_aniso_U_23
_atom_site_aniso_U_13
_atom_site_aniso_U_12
F5 0.0258(9) 0.0259(8) 0.0371(9) 0.0043(7) 0.0025(7) -0.0047(6)
F1 0.0324(10) 0.0318(8) 0.0327(9) 0.0062(7) 0.0023(7) -0.0100(7)
F4 0.0219(9) 0.0345(9) 0.0469(10) -0.0077(7) 0.0026(8) -0.0068(7)
F3 0.0292(10) 0.0291(8) 0.0545(11) -0.0095(7) 0.0197(8) -0.0147(7)
F2 0.0462(11) 0.0307(9) 0.0405(10) 0.0048(7) 0.0146(8) -0.0153(8)
O1 0.0162(9) 0.0156(8) 0.0248(9) -0.0026(7) 0.0058(7) -0.0028(7)
O4 0.0180(10) 0.0175(8) 0.0244(10) -0.0043(7) 0.0088(7) -0.0041(7)
C12 0.0199(14) 0.0185(12) 0.0195(13) -0.0024(10) 0.0058(10) 0.0011(10)
C10 0.0211(14) 0.0167(12) 0.0219(13) 0.0007(10) 0.0048(11) 0.0013(10)
C7 0.0170(13) 0.0163(12) 0.0274(14) 0.0009(10) 0.0047(11) -0.0051(10)
C15 0.0169(14) 0.0150(11) 0.0259(14) 0.0011(10) 0.0028(11) -0.0016(10)
C39 0.0191(14) 0.0193(12) 0.0279(14) -0.0028(10) 0.0098(11) -0.0030(10)
C11 0.0210(14) 0.0176(12) 0.0222(13) 0.0005(10) 0.0049(11) 0.0004(10)
C21 0.0188(14) 0.0245(13) 0.0281(15) -0.0068(11) 0.0078(11) -0.0089(11)
C6 0.0182(14) 0.0170(12) 0.0256(14) 0.0013(10) 0.0052(11) -0.0008(10)
C14 0.0200(15) 0.0228(13) 0.0306(15) -0.0022(11) 0.0100(12) -0.0062(11)
C44 0.0250(15) 0.0222(13) 0.0274(15) -0.0033(11) 0.0082(12) -0.0054(11)
C40 0.0226(15) 0.0186(12) 0.0297(15) -0.0011(11) 0.0090(11) -0.0001(10)
C8 0.0220(15) 0.0197(13) 0.0315(15) -0.0040(11) 0.0075(12) -0.0057(10)
C9 0.0264(16) 0.0180(12) 0.0266(14) -0.0073(10) 0.0074(12) -0.0017(11)
C42 0.0206(15) 0.0208(13) 0.0432(17) -0.0126(12) 0.0160(13) -0.0099(11)
C13 0.0217(15) 0.0259(13) 0.0252(14) -0.0045(11) 0.0085(11) -0.0007(11)
C41 0.0166(14) 0.0218(13) 0.0375(16) -0.0079(12) 0.0071(12) -0.0017(10)
C43 0.0337(17) 0.0201(13) 0.0313(16) -0.0012(11) 0.0144(13) -0.0035(11)
C26 0.0385(18) 0.0256(14) 0.0287(16) -0.0040(12) 0.0098(13) -0.0083(12)
C22 0.0287(17) 0.0292(14) 0.0300(16) -0.0054(12) 0.0062(12) -0.0005(12)
C24 0.0322(18) 0.0430(18) 0.0415(19) -0.0219(14) 0.0205(14) -0.0082(14)
C23 0.0309(18) 0.0335(16) 0.0403(18) -0.0137(13) 0.0060(14) 0.0042(13)
C25 0.051(2) 0.0349(16) 0.0269(16) -0.0082(13) 0.0166(14) -0.0166(14)
C45 0.041(2) 0.0158(13) 0.068(2) 0.0112(14) 0.0134(17) 0.0051(13)
C46 0.058(2) 0.0154(13) 0.051(2) -0.0022(13) 0.0077(17) 0.0061(14)
C47 0.045(2) 0.0288(16) 0.050(2) 0.0206(14) 0.0012(16) -0.0019(14)
C48 0.046(2) 0.0194(14) 0.067(2) 0.0008(15) 0.0003(18) -0.0094(14)
C49 0.046(2) 0.0204(14) 0.059(2) 0.0117(14) 0.0070(17) 0.0104(13)
C50 0.052(2) 0.0146(13) 0.066(2) -0.0018(14) 0.0128(18) -0.0013(13)
C51 0.044(2) 0.0260(16) 0.069(2) 0.0055(16) 0.0021(18) -0.0144(15)
C52 0.067(3) 0.0306(16) 0.042(2) 0.0142(14) 0.0225(18) 0.0010(16)
C53 0.035(2) 0.0267(15) 0.074(3) 0.0067(16) 0.0131(17) 0.0155(14)
C54 0.036(2) 0.0320(17) 0.073(3) 0.0172(16) 0.0157(19) -0.0111(14)
C55 0.064(3) 0.0320(16) 0.050(2) 0.0170(15) 0.0319(19) -0.0006(16)
C56 0.0272(18) 0.0448(19) 0.070(2) 0.0215(17) -0.0033(17) 0.0140(15)
C57 0.047(2) 0.0266(16) 0.079(3) 0.0049(16) 0.037(2) 0.0148(15)
C58 0.043(2) 0.0241(15) 0.075(3) 0.0131(16) 0.0210(19) -0.0061(14)
C59 0.0263(18) 0.0441(19) 0.080(3) 0.0144(18) -0.0085(17) 0.0048(15)
C60 0.081(3) 0.0267(16) 0.056(2) -0.0189(15) 0.020(2) -0.0051(18)
C61 0.060(2) 0.0289(16) 0.046(2) 0.0178(14) 0.0073(17) 0.0046(16)
C62 0.038(2) 0.0313(16) 0.076(3) 0.0105(17) 0.0051(18) 0.0211(15)
C63 0.0198(18) 0.0440(19) 0.094(3) 0.011(2) 0.0112(18) -0.0059(14)
C64 0.035(2) 0.0403(19) 0.080(3) -0.0017(18) -0.0168(19) -0.0158(16)
C65 0.049(2) 0.0377(18) 0.080(3) 0.0070(18) 0.034(2) 0.0258(16)
C66 0.070(3) 0.048(2) 0.0277(17) 0.0079(15) -0.0077(17) 0.0034(19)
C67 0.041(2) 0.0423(19) 0.084(3) 0.0096(19) 0.034(2) -0.0075(16)
C68 0.036(2) 0.052(2) 0.087(3) 0.009(2) 0.037(2) 0.0174(17)
C69 0.0150(17) 0.055(2) 0.090(3) 0.005(2) 0.0151(18) 0.0034(15)
C70 0.077(3) 0.0361(18) 0.055(2) -0.0105(16) 0.031(2) 0.0201(19)
C71 0.059(3) 0.050(2) 0.065(2) 0.0159(19) 0.045(2) 0.0048(18)
C72 0.050(2) 0.062(2) 0.067(3) 0.017(2) 0.044(2) 0.0082(19)
C73 0.060(3) 0.048(2) 0.067(3) 0.0038(18) 0.050(2) 0.0130(18)
C74 0.040(2) 0.050(2) 0.065(3) 0.0007(18) -0.0225(19) -0.0030(17)
C75 0.073(3) 0.0360(18) 0.056(2) -0.0127(16) 0.030(2) 0.0119(18)
C76 0.054(2) 0.0294(17) 0.071(3) -0.0093(16) -0.014(2) -0.0131(16)
C77 0.068(3) 0.053(2) 0.042(2) 0.0156(17) 0.0321(19) 0.0036(19)
C78 0.034(2) 0.053(2) 0.083(3) 0.015(2) 0.028(2) -0.0060(17)
C79 0.078(3) 0.0267(16) 0.055(2) -0.0165(15) 0.016(2) 0.0046(17)
C80 0.061(3) 0.0392(19) 0.044(2) 0.0162(15) -0.0094(18) 0.0077(17)
C81 0.051(2) 0.0360(18) 0.079(3) -0.0083(18) -0.018(2) -0.0131(17)
C82 0.030(2) 0.068(2) 0.084(3) 0.014(2) 0.031(2) 0.0198(18)
C83 0.094(3) 0.0282(17) 0.0361(19) -0.0147(14) -0.013(2) -0.0052(18)
C84 0.039(2) 0.044(2) 0.070(3) 0.0211(18) -0.0137(19) 0.0090(16)
C85 0.052(2) 0.056(2) 0.068(3) 0.0078(19) 0.046(2) 0.0140(19)
C86 0.092(3) 0.052(2) 0.0286(18) -0.0120(16) 0.015(2) -0.001(2)
C87 0.069(3) 0.050(2) 0.038(2) 0.0010(16) -0.0250(19) -0.0020(19)
C88 0.084(3) 0.058(2) 0.0282(18) -0.0066(16) 0.0205(19) 0.013(2)
C89 0.089(3) 0.047(2) 0.045(2) -0.0104(17) 0.038(2) 0.008(2)
C90 0.083(3) 0.049(2) 0.039(2) 0.0107(17) 0.036(2) 0.000(2)
C91 0.067(3) 0.047(2) 0.042(2) 0.0163(16) -0.0128(19) 0.0090(19)
C92 0.083(3) 0.060(2) 0.046(2) -0.0048(18) 0.042(2) 0.021(2)
C93 0.094(3) 0.052(2) 0.0229(17) 0.0095(15) 0.0186(19) 0.004(2)
C94 0.083(3) 0.0338(18) 0.049(2) -0.0133(16) -0.005(2) -0.0107(19)
C95 0.079(3) 0.052(2) 0.0312(19) 0.0109(16) -0.0126(19) 0.000(2)
C96 0.0252(19) 0.055(2) 0.097(3) 0.021(2) 0.005(2) -0.0116(16)
C97 0.029(2) 0.060(2) 0.075(3) 0.017(2) -0.0153(18) 0.0038(17)
C98 0.097(4) 0.052(2) 0.0281(18) 0.0054(16) 0.021(2) 0.004(2)
C99 0.036(2) 0.054(2) 0.085(3) 0.003(2) -0.020(2) -0.0149(18)
C100 0.092(3) 0.053(2) 0.035(2) -0.0151(17) -0.010(2) -0.006(2)
C101 0.079(3) 0.056(2) 0.040(2) -0.0058(17) -0.025(2) -0.002(2)
C102 0.092(3) 0.050(2) 0.0303(19) -0.0156(16) -0.0066(19) -0.003(2)
C103 0.043(2) 0.056(2) 0.067(3) 0.002(2) -0.025(2) -0.0092(18)
C104 0.0183(18) 0.070(3) 0.089(3) 0.015(2) 0.0088(19) 0.0085(17)

loop_
_atom_type_symbol
_atom_type_description
_atom_type_scat_dispersion_real
_atom_type_scat_dispersion_imag
_atom_type_scat_source
C C 0.0033 0.0016 'International Tables Vol C Tables 4.2.6.8 and 6.1.1.4'
H H 0.0000 0.0000 'International Tables Vol C Tables 4.2.6.8 and 6.1.1.4'
O O 0.0106 0.0060 'International Tables Vol C Tables 4.2.6.8 and 6.1.1.4'
F F 0.0171 0.0103 'International Tables Vol C Tables 4.2.6.8 and 6.1.1.4'

loop_
_geom_angle_atom_site_label_1
_geom_angle_atom_site_label_2
_geom_angle_atom_site_label_3
_geom_angle
_geom_angle_site_symmetry_1
_geom_angle_site_symmetry_3
C15 O1 C12 106.24(18) . .
C7 O4 C10 106.74(18) . .
O1 C12 C13 109.4(2) . .
O1 C12 C11 122.4(2) . .
C13 C12 C11 128.1(2) . .
C11 C10 O4 123.8(2) . .
C11 C10 C9 127.8(2) . .
O4 C10 C9 108.3(2) . .
C6 C7 O4 123.7(2) . .
C6 C7 C8 127.4(2) . .
O4 C7 C8 108.9(2) . .
O1 C15 C14 109.7(2) . .
O1 C15 C6 122.0(2) . 5_676
C14 C15 C6 128.3(2) . 5_676
C40 C39 C44 116.7(2) . .
C40 C39 C6 121.9(2) . .
C44 C39 C6 121.4(2) . .
C10 C11 C12 130.0(2) . .
C10 C11 C21 116.2(2) . .
C12 C11 C21 113.8(2) . .
C26 C21 C22 119.0(2) . .
C26 C21 C11 120.4(2) . .
C22 C21 C11 120.6(2) . .
C7 C6 C15 131.1(2) . 5_676
C7 C6 C39 115.4(2) . .
C15 C6 C39 113.4(2) 5_676 .
C15 C14 C13 107.3(2) . .
F1 C44 C43 117.8(2) . .
F1 C44 C39 119.9(2) . .
C43 C44 C39 122.3(3) . .
F5 C40 C39 120.5(2) . .
F5 C40 C41 117.0(2) . .
C39 C40 C41 122.5(2) . .
C9 C8 C7 107.8(2) . .
C8 C9 C10 108.3(2) . .
F3 C42 C41 119.8(3) . .
F3 C42 C43 120.2(2) . .
C41 C42 C43 120.0(2) . .
C12 C13 C14 107.3(2) . .
F4 C41 C42 119.8(2) . .
F4 C41 C40 121.0(2) . .
C42 C41 C40 119.3(3) . .
F2 C43 C44 120.6(3) . .
F2 C43 C42 120.1(2) . .
C44 C43 C42 119.2(2) . .
C21 C26 C25 120.8(3) . .
C23 C22 C21 120.4(3) . .
C25 C24 C23 120.1(3) . .
C22 C23 C24 119.9(3) . .
C24 C25 C26 119.7(3) . .
C50 C45 C47 120.2(3) . .
C50 C45 C53 119.3(3) . .
C47 C45 C53 107.9(3) . .
C49 C46 C79 120.1(3) . .
C49 C46 C48 119.4(3) . .
C79 C46 C48 108.2(3) . .
C55 C47 C45 120.0(3) . .
C55 C47 C80 120.3(3) . .
C45 C47 C80 107.9(3) . .
C58 C48 C76 121.3(3) . .
C58 C48 C46 118.9(3) . .
C76 C48 C46 107.7(3) . .
C46 C49 C61 120.3(3) . .
C46 C49 C62 119.6(3) . .
C61 C49 C62 108.0(3) . .
C45 C50 C51 119.4(3) . .
C45 C50 C60 121.0(3) . .
C51 C50 C60 107.4(3) . .
C54 C51 C50 120.6(3) . .
C54 C51 C81 119.8(3) . .
C50 C51 C81 107.7(3) . .
C61 C52 C58 120.6(3) . .
C61 C52 C90 120.1(4) . .
C58 C52 C90 107.7(3) . .
C57 C53 C56 122.5(3) . .
C57 C53 C45 117.9(3) . .
C56 C53 C45 107.0(3) . .
C51 C54 C55 120.3(3) . .
C51 C54 C78 120.3(3) . .
C55 C54 C78 107.5(3) . .
C47 C55 C54 119.5(3) . .
C47 C55 C77 119.5(3) . .
C54 C55 C77 108.5(3) . .
C59 C56 C80 119.0(3) . .
C59 C56 C53 119.7(4) . .
C80 C56 C53 110.0(3) . .
C53 C57 C75 122.4(3) . .
C53 C57 C68 117.9(4) . .
C75 C57 C68 108.0(3) . .
C48 C58 C52 120.5(3) . .
C48 C58 C67 119.0(3) . .
C52 C58 C67 108.0(3) . .
C56 C59 C74 119.8(4) . .
C56 C59 C69 118.3(4) . .
C74 C59 C69 109.4(3) . .
C75 C60 C94 119.6(4) . .
C75 C60 C50 119.9(4) . .
C94 C60 C50 108.7(4) . .
C52 C61 C49 120.3(3) . .
C52 C61 C91 119.7(3) . .
C49 C61 C91 108.1(3) . .
C65 C62 C84 121.5(3) . .
C65 C62 C49 119.5(3) . .
C84 C62 C49 107.5(3) . .
C67 C63 C64 121.8(3) . .
C67 C63 C69 119.2(4) . .
C64 C63 C69 107.1(3) . .
C76 C64 C63 119.5(3) . .
C76 C64 C74 119.1(4) . .
C63 C64 C74 108.9(3) . .
C62 C65 C70 121.3(4) . .
C62 C65 C82 118.5(4) . .
C70 C65 C82 107.8(3) . .
C80 C66 C87 120.1(4) . .
C80 C66 C93 119.9(3) . .
C87 C66 C93 107.9(3) . .
C63 C67 C71 121.6(3) . .
C63 C67 C58 119.4(4) . .
C71 C67 C58 107.3(3) . .
C69 C68 C73 121.7(3) . .
C69 C68 C57 119.6(4) . .
C73 C68 C57 106.7(4) . .
C68 C69 C59 122.0(3) . .
C68 C69 C63 118.5(4) . .
C59 C69 C63 107.2(3) . .
C79 C70 C65 119.6(3) . .
C79 C70 C92 120.2(4) . .
C65 C70 C92 108.6(4) . .
C73 C71 C90 120.0(4) . .
C73 C71 C67 118.9(4) . .
C90 C71 C67 109.3(3) . .
C85 C72 C78 120.3(4) . .
C85 C72 C77 118.9(4) . .
C78 C72 C77 109.4(3) . .
C71 C73 C68 120.0(4) . .
C71 C73 C89 119.1(4) . .
C68 C73 C89 109.7(3) . .
C87 C74 C59 120.6(3) . .
C87 C74 C64 120.5(4) . .
C59 C74 C64 107.4(4) . .
C60 C75 C57 119.5(3) . .
C60 C75 C89 119.4(4) . .
C57 C75 C89 108.7(4) . .
C64 C76 C83 120.3(3) . .
C64 C76 C48 119.1(4) . .
C83 C76 C48 108.2(3) . .
C93 C77 C72 121.0(3) . .
C93 C77 C55 120.2(4) . .
C72 C77 C55 106.9(4) . .
C96 C78 C72 121.1(4) . .
C96 C78 C54 118.7(4) . .
C72 C78 C54 107.7(3) . .
C70 C79 C46 119.8(4) . .
C70 C79 C83 120.1(3) . .
C46 C79 C83 107.9(3) . .
C66 C80 C56 121.7(3) . .
C66 C80 C47 119.9(4) . .
C56 C80 C47 107.3(3) . .
C99 C81 C51 121.1(4) . .
C99 C81 C94 119.7(4) . .
C51 C81 C94 108.4(4) . .
C104 C82 C85 121.7(4) . .
C104 C82 C65 119.1(4) . .
C85 C82 C65 106.5(4) . .
C102 C83 C76 120.4(4) . .
C102 C83 C79 118.9(4) . .
C76 C83 C79 108.0(3) . .
C97 C84 C91 119.8(4) . .
C97 C84 C62 119.9(4) . .
C91 C84 C62 109.1(3) . .
C72 C85 C92 120.2(4) . .
C72 C85 C82 118.5(4) . .
C92 C85 C82 109.2(3) . .
C89 C86 C100 119.4(4) . .
C89 C86 C98 119.6(4) . .
C100 C86 C98 108.8(4) . .
C74 C87 C102 120.3(3) . .
C74 C87 C66 118.9(4) . .
C102 C87 C66 108.0(4) . .
C92 C88 C102 120.4(4) . .
C92 C88 C93 118.5(4) . .
C102 C88 C93 108.7(4) . .
C86 C89 C73 120.4(3) . .
C86 C89 C75 121.0(4) . .
C73 C89 C75 107.0(4) . .
C98 C90 C71 120.6(4) . .
C98 C90 C52 119.6(4) . .
C71 C90 C52 107.7(4) . .
C95 C91 C84 121.0(4) . .
C95 C91 C61 119.9(4) . .
C84 C91 C61 107.3(3) . .
C88 C92 C85 120.9(4) . .
C88 C92 C70 119.7(4) . .
C85 C92 C70 107.8(4) . .
C77 C93 C88 120.6(4) . .
C77 C93 C66 120.2(3) . .
C88 C93 C66 106.9(4) . .
C100 C94 C60 121.6(4) . .
C100 C94 C81 119.4(4) . .
C60 C94 C81 107.8(3) . .
C91 C95 C98 120.2(4) . .
C91 C95 C101 120.0(4) . .
C98 C95 C101 107.5(3) . .
C78 C96 C99 121.3(4) . .
C78 C96 C104 119.1(4) . .
C99 C96 C104 107.6(3) . .
C84 C97 C103 119.5(4) . .
C84 C97 C104 118.9(4) . .
C103 C97 C104 109.1(3) . .
C90 C98 C86 120.3(4) . .
C90 C98 C95 120.5(3) . .
C86 C98 C95 107.2(4) . .
C81 C99 C96 118.7(4) . .
C81 C99 C103 120.6(4) . .
C96 C99 C103 108.2(4) . .
C94 C100 C101 121.0(4) . .
C94 C100 C86 119.0(4) . .
C101 C100 C86 107.6(4) . .
C103 C101 C100 119.8(4) . .
C103 C101 C95 119.0(4) . .
C100 C101 C95 108.9(4) . .
C83 C102 C88 120.6(4) . .
C83 C102 C87 119.4(4) . .
C88 C102 C87 108.5(3) . .
C101 C103 C97 120.7(4) . .
C101 C103 C99 119.4(4) . .
C97 C103 C99 108.2(4) . .
C82 C104 C97 122.1(4) . .
C82 C104 C96 119.2(4) . .
C97 C104 C96 106.9(4) . .

loop_
_geom_bond_atom_site_label_1
_geom_bond_atom_site_label_2
_geom_bond_distance
_geom_bond_site_symmetry_2
F5 C40 1.340(3) .
F1 C44 1.341(3) .
F4 C41 1.335(3) .
F3 C42 1.333(3) .
F2 C43 1.336(3) .
O1 C15 1.377(3) .
O1 C12 1.382(3) .
O4 C7 1.379(3) .
O4 C10 1.394(3) .
C12 C13 1.378(4) .
C12 C11 1.422(3) .
C10 C11 1.373(4) .
C10 C9 1.414(3) .
C7 C6 1.372(4) .
C7 C8 1.418(3) .
C15 C14 1.375(4) .
C15 C6 1.421(3) 5_676
C39 C40 1.377(4) .
C39 C44 1.384(4) .
C39 C6 1.499(3) .
C11 C21 1.498(3) .
C21 C26 1.382(4) .
C21 C22 1.387(4) .
C6 C15 1.421(3) 5_676
C14 C13 1.389(4) .
C44 C43 1.382(4) .
C40 C41 1.382(4) .
C8 C9 1.351(4) .
C42 C41 1.377(4) .
C42 C43 1.379(4) .
C26 C25 1.381(4) .
C22 C23 1.381(4) .
C24 C25 1.377(4) .
C24 C23 1.383(4) .
C45 C50 1.372(5) .
C45 C47 1.428(5) .
C45 C53 1.468(5) .
C46 C49 1.385(5) .
C46 C79 1.439(5) .
C46 C48 1.453(5) .
C47 C55 1.386(5) .
C47 C80 1.457(5) .
C48 C58 1.382(5) .
C48 C76 1.451(5) .
C49 C61 1.421(5) .
C49 C62 1.457(5) .
C50 C51 1.441(5) .
C50 C60 1.447(5) .
C51 C54 1.357(5) .
C51 C81 1.447(5) .
C52 C61 1.361(5) .
C52 C58 1.422(5) .
C52 C90 1.472(5) .
C53 C57 1.382(5) .
C53 C56 1.416(5) .
C54 C55 1.430(5) .
C54 C78 1.468(5) .
C55 C77 1.452(5) .
C56 C59 1.415(5) .
C56 C80 1.423(5) .
C57 C75 1.424(5) .
C57 C68 1.473(5) .
C58 C67 1.470(5) .
C59 C74 1.433(5) .
C59 C69 1.435(5) .
C60 C75 1.365(5) .
C60 C94 1.430(6) .
C61 C91 1.469(5) .
C62 C65 1.369(5) .
C62 C84 1.436(5) .
C63 C67 1.377(5) .
C63 C64 1.434(5) .
C63 C69 1.480(5) .
C64 C76 1.402(5) .
C64 C74 1.456(5) .
C65 C70 1.423(6) .
C65 C82 1.485(5) .
C66 C80 1.367(5) .
C66 C87 1.457(5) .
C66 C93 1.466(6) .
C67 C71 1.429(6) .
C68 C69 1.372(6) .
C68 C73 1.427(6) .
C70 C79 1.397(6) .
C70 C92 1.449(5) .
C71 C73 1.403(5) .
C71 C90 1.418(6) .
C72 C85 1.405(5) .
C72 C78 1.414(6) .
C72 C77 1.443(5) .
C73 C89 1.437(6) .
C74 C87 1.392(6) .
C75 C89 1.451(5) .
C76 C83 1.438(6) .
C77 C93 1.370(5) .
C78 C96 1.378(6) .
C79 C83 1.459(6) .
C81 C99 1.376(5) .
C81 C94 1.432(6) .
C82 C104 1.360(6) .
C82 C85 1.439(6) .
C83 C102 1.407(5) .
C84 C97 1.390(5) .
C84 C91 1.422(5) .
C85 C92 1.433(6) .
C86 C89 1.370(6) .
C86 C100 1.445(6) .
C86 C98 1.447(5) .
C87 C102 1.443(6) .
C88 C92 1.395(6) .
C88 C102 1.435(6) .
C88 C93 1.460(5) .
C90 C98 1.359(6) .
C91 C95 1.361(5) .
C94 C100 1.375(5) .
C95 C98 1.451(6) .
C95 C101 1.454(6) .
C96 C99 1.440(6) .
C96 C104 1.473(5) .
C97 C103 1.433(6) .
C97 C104 1.435(6) .
C99 C103 1.437(5) .
C100 C101 1.423(6) .
C101 C103 1.378(6) .
